data_2237496
loop_
_publ_author_name
'Abdel-Wahab, Bakr F.'
'Mohamed, Hanan A.'
'Ng, Seik Weng'
'Tiekink, Edward R. T.'

_publ_section_title
;
 2-(2,4-Dichlorophenoxymethyl)-5-(4-methylphenyl)imidazo[2,1-<i>b</i>][1,3,4]thiadiazole
;
_journal_coeditor_code HG5290
_journal_issue 3
_journal_name_full 'Acta Crystallographica Section E'
_journal_page_first o377
_journal_paper_doi 10.1107/S160053681300384X
_journal_volume 69
_journal_year 2013
_chemical_formula_iupac 'C18 H13 Cl2 N3 O S'
_chemical_formula_moiety 'C18 H13 Cl2 N3 O S'
_chemical_formula_sum 'C18 H13 Cl2 N3 O S'
_chemical_formula_weight 390.27
_chemical_name_systematic 2-(2,4-Dichlorophenoxymethyl)-5-(4-methylphenyl)imidazo[2,1-<i>b</i>][1,3,4]thiadiazole
_space_group_IT_number 2
_symmetry_cell_setting triclinic
_symmetry_space_group_name_Hall '-P 1'
_symmetry_space_group_name_H-M 'P -1'
_atom_sites_solution_hydrogens geom
_atom_sites_solution_primary direct
_atom_sites_solution_secondary difmap
_audit_creation_method SHELXL-97
_cell_angle_alpha 97.180(7)
_cell_angle_beta 92.644(7)
_cell_angle_gamma 118.996(9)
_cell_formula_units_Z 2
_cell_length_a 8.3015(7)
_cell_length_b 8.3053(7)
_cell_length_c 14.4374(13)
_cell_measurement_reflns_used 1915
_cell_measurement_temperature 295(2)
_cell_measurement_theta_max 27.4994
_cell_measurement_theta_min 2.8211
_cell_volume 857.25(15)
_computing_cell_refinement 'CrysAlis PRO (Agilent, 2011)'
_computing_data_collection 'CrysAlis PRO (Agilent, 2011)'
_computing_data_reduction 'CrysAlis PRO (Agilent, 2011)'
_computing_molecular_graphics
;
ORTEP-3 for Windows (Farrugia, 2012) and DIAMOND (Brandenburg,
2006)
;
_computing_publication_material 'publCIF (Westrip, 2010)'
_computing_structure_refinement 'SHELXL97 (Sheldrick, 2008)'
_computing_structure_solution 'SHELXS97 (Sheldrick, 2008)'
_diffrn_ambient_temperature 295(2)
_diffrn_detector_area_resol_mean 10.4041
_diffrn_measured_fraction_theta_full 0.999
_diffrn_measured_fraction_theta_max 0.999
_diffrn_measurement_device_type 'Agilent SuperNova Dual diffractometer with an Atlas detector'
_diffrn_measurement_method '\w scan'
_diffrn_radiation_monochromator Mirror
_diffrn_radiation_source 'SuperNova (Mo) X-ray Source'
_diffrn_radiation_type MoK\a
_diffrn_radiation_wavelength 0.71073
_diffrn_reflns_av_R_equivalents 0.0277
_diffrn_reflns_av_sigmaI/netI 0.0458
_diffrn_reflns_limit_h_max 10
_diffrn_reflns_limit_h_min -10
_diffrn_reflns_limit_k_max 10
_diffrn_reflns_limit_k_min -10
_diffrn_reflns_limit_l_max 15
_diffrn_reflns_limit_l_min -18
_diffrn_reflns_number 8391
_diffrn_reflns_theta_full 27.50
_diffrn_reflns_theta_max 27.50
_diffrn_reflns_theta_min 2.83
_diffrn_standards_decay_% 0
_diffrn_standards_interval_count 0
_diffrn_standards_interval_time 0
_diffrn_standards_number 0
_exptl_absorpt_coefficient_mu 0.512
_exptl_absorpt_correction_T_max 1.00000
_exptl_absorpt_correction_T_min 0.85581
_exptl_absorpt_correction_type multi-scan
_exptl_absorpt_process_details '(CrysAlis PRO; Agilent, 2011)'
_exptl_crystal_colour colourless
_exptl_crystal_density_diffrn 1.512
_exptl_crystal_density_method 'not measured'
_exptl_crystal_description prism
_exptl_crystal_F_000 400
_exptl_crystal_size_max 0.40
_exptl_crystal_size_mid 0.30
_exptl_crystal_size_min 0.20
_refine_diff_density_max 0.271
_refine_diff_density_min -0.243
_refine_ls_extinction_method none
_refine_ls_goodness_of_fit_ref 0.983
_refine_ls_hydrogen_treatment constr
_refine_ls_matrix_type full
_refine_ls_number_parameters 227
_refine_ls_number_reflns 3932
_refine_ls_number_restraints 0
_refine_ls_restrained_S_all 0.983
_refine_ls_R_factor_all 0.0784
_refine_ls_R_factor_gt 0.0478
_refine_ls_shift/su_max 0.001
_refine_ls_shift/su_mean 0.000
_refine_ls_structure_factor_coef Fsqd
_refine_ls_weighting_details 'calc w=1/[\s^2^(Fo^2^)+(0.1000P)^2^+0.0000P] where P=(Fo^2^+2Fc^2^)/3'
_refine_ls_weighting_scheme calc
_refine_ls_wR_factor_gt 0.1345
_refine_ls_wR_factor_ref 0.1718
_reflns_number_gt 2659
_reflns_number_total 3932
_reflns_threshold_expression I>2\s(I)
_cod_data_source_file hg5290.cif
_cod_data_source_block I
_cod_original_cell_volume 857.25(13)
_cod_database_code 2237496
_cod_database_fobs_code 2237496

loop_
_symmetry_equiv_pos_as_xyz
'x, y, z'
'-x, -y, -z'

loop_
_atom_site_type_symbol
_atom_site_label
_atom_site_fract_x
_atom_site_fract_y
_atom_site_fract_z
_atom_site_U_iso_or_equiv
_atom_site_adp_type
_atom_site_calc_flag
_atom_site_refinement_flags
_atom_site_occupancy
_atom_site_symmetry_multiplicity
Cl Cl1 0.83905(10) 0.40968(12) 0.15939(6) 0.0701(3) Uani d . 1 1
Cl Cl2 0.16453(12) 0.30193(13) 0.04111(6) 0.0730(3) Uani d . 1 1
S S1 1.00105(10) 0.30491(9) 0.41463(5) 0.0493(2) Uani d . 1 1
O O1 0.6883(3) 0.3049(3) 0.32904(14) 0.0540(5) Uani d . 1 1
C C1 0.5593(3) 0.3020(3) 0.26664(19) 0.0429(6) Uani d . 1 1
C C2 0.6151(4) 0.3510(3) 0.1799(2) 0.0462(6) Uani d . 1 1
C C3 0.4962(4) 0.3525(3) 0.1110(2) 0.0494(6) Uani d . 1 1
H H3 0.5354 0.3847 0.0534 0.059 Uiso calc R 1 1
C C4 0.3174(4) 0.3053(3) 0.12837(19) 0.0476(6) Uani d . 1 1
C C5 0.2607(4) 0.2588(4) 0.2137(2) 0.0522(7) Uani d . 1 1
H H5 0.1408 0.2286 0.2252 0.063 Uiso calc R 1 1
C C6 0.3797(4) 0.2565(4) 0.2827(2) 0.0497(6) Uani d . 1 1
H H6 0.3396 0.2244 0.3402 0.060 Uiso calc R 1 1
C C7 0.6268(4) 0.2235(4) 0.40983(19) 0.0492(6) Uani d . 1 1
H H7A 0.5252 0.0964 0.3920 0.059 Uiso calc R 1 1
H H7B 0.5844 0.2946 0.4497 0.059 Uiso calc R 1 1
C C8 0.7883(4) 0.2255(3) 0.46024(18) 0.0431(6) Uani d . 1 1
C C9 1.0864(4) 0.2605(3) 0.51522(18) 0.0444(6) Uani d . 1 1
C C10 1.0183(4) 0.1610(4) 0.6497(2) 0.0506(6) Uani d . 1 1
H H10 0.9573 0.1154 0.7009 0.061 Uiso calc R 1 1
C C11 1.1978(4) 0.2117(3) 0.63753(18) 0.0444(6) Uani d . 1 1
C C12 1.3346(4) 0.2063(3) 0.70303(19) 0.0455(6) Uani d . 1 1
C C13 1.5166(4) 0.2710(4) 0.6864(2) 0.0538(7) Uani d . 1 1
H H13 1.5549 0.3204 0.6319 0.065 Uiso calc R 1 1
C C14 1.6426(4) 0.2638(4) 0.7489(2) 0.0584(7) Uani d . 1 1
H H14 1.7644 0.3099 0.7358 0.070 Uiso calc R 1 1
C C15 1.5936(4) 0.1901(4) 0.8307(2) 0.0541(7) Uani d . 1 1
C C16 1.4112(5) 0.1263(4) 0.8480(2) 0.0650(8) Uani d . 1 1
H H16 1.3732 0.0769 0.9025 0.078 Uiso calc R 1 1
C C17 1.2846(4) 0.1347(4) 0.7856(2) 0.0607(8) Uani d . 1 1
H H17 1.1635 0.0915 0.7993 0.073 Uiso calc R 1 1
C C18 1.7309(5) 0.1820(4) 0.8983(2) 0.0712(9) Uani d . 1 1
H H18A 1.8126 0.1532 0.8640 0.107 Uiso calc R 1 1
H H18B 1.6661 0.0869 0.9355 0.107 Uiso calc R 1 1
H H18C 1.8019 0.3006 0.9389 0.107 Uiso calc R 1 1
N N1 0.7783(3) 0.1707(3) 0.54018(17) 0.0506(5) Uani d . 1 1
N N2 0.9469(3) 0.1916(3) 0.57041(15) 0.0448(5) Uani d . 1 1
N N3 1.2402(3) 0.2741(3) 0.55163(15) 0.0483(5) Uani d . 1 1

loop_
_atom_site_aniso_label
_atom_site_aniso_U_11
_atom_site_aniso_U_22
_atom_site_aniso_U_33
_atom_site_aniso_U_12
_atom_site_aniso_U_13
_atom_site_aniso_U_23
Cl1 0.0431(4) 0.1083(6) 0.0602(5) 0.0340(4) 0.0157(4) 0.0301(4)
Cl2 0.0630(5) 0.1060(6) 0.0645(5) 0.0519(5) -0.0016(4) 0.0230(5)
S1 0.0468(4) 0.0648(4) 0.0379(4) 0.0278(3) 0.0067(3) 0.0129(3)
O1 0.0417(10) 0.0749(11) 0.0495(12) 0.0280(9) 0.0083(9) 0.0273(9)
C1 0.0371(13) 0.0467(12) 0.0439(15) 0.0189(11) 0.0054(11) 0.0120(11)
C2 0.0374(14) 0.0519(13) 0.0486(16) 0.0202(12) 0.0068(12) 0.0136(12)
C3 0.0496(16) 0.0583(15) 0.0438(16) 0.0277(14) 0.0094(13) 0.0153(12)
C4 0.0454(15) 0.0534(13) 0.0480(16) 0.0273(12) 0.0015(12) 0.0108(12)
C5 0.0411(15) 0.0637(15) 0.0578(18) 0.0289(13) 0.0095(14) 0.0165(14)
C6 0.0447(15) 0.0623(15) 0.0467(16) 0.0275(13) 0.0112(13) 0.0174(13)
C7 0.0462(15) 0.0559(14) 0.0464(16) 0.0244(13) 0.0061(13) 0.0155(12)
C8 0.0450(14) 0.0421(12) 0.0401(15) 0.0201(11) 0.0035(12) 0.0070(11)
C9 0.0441(14) 0.0473(13) 0.0389(15) 0.0212(12) 0.0047(12) 0.0047(11)
C10 0.0479(16) 0.0593(14) 0.0470(16) 0.0263(13) 0.0054(13) 0.0188(13)
C11 0.0471(15) 0.0400(12) 0.0432(15) 0.0208(11) -0.0017(12) 0.0039(11)
C12 0.0445(15) 0.0424(12) 0.0434(15) 0.0193(12) -0.0055(12) -0.0001(11)
C13 0.0531(17) 0.0679(16) 0.0442(16) 0.0328(14) 0.0044(13) 0.0102(13)
C14 0.0512(17) 0.0751(18) 0.0528(18) 0.0372(15) -0.0016(14) 0.0013(15)
C15 0.0609(19) 0.0463(14) 0.0535(18) 0.0282(14) -0.0088(14) 0.0016(12)
C16 0.066(2) 0.0637(17) 0.0558(19) 0.0232(16) -0.0040(16) 0.0218(15)
C17 0.0493(17) 0.0652(17) 0.0586(19) 0.0193(14) 0.0005(15) 0.0217(15)
C18 0.072(2) 0.0674(17) 0.075(2) 0.0387(17) -0.0184(18) 0.0059(17)
N1 0.0425(13) 0.0618(12) 0.0509(14) 0.0255(11) 0.0078(11) 0.0217(11)
N2 0.0397(12) 0.0514(11) 0.0443(13) 0.0218(10) 0.0059(10) 0.0141(10)
N3 0.0427(12) 0.0599(12) 0.0424(13) 0.0252(11) 0.0050(10) 0.0107(10)

loop_
_atom_type_symbol
_atom_type_description
_atom_type_scat_dispersion_real
_atom_type_scat_dispersion_imag
_atom_type_scat_source
C C 0.0033 0.0016 'International Tables Vol C Tables 4.2.6.8 and 6.1.1.4'
H H 0.0000 0.0000 'International Tables Vol C Tables 4.2.6.8 and 6.1.1.4'
N N 0.0061 0.0033 'International Tables Vol C Tables 4.2.6.8 and 6.1.1.4'
O O 0.0106 0.0060 'International Tables Vol C Tables 4.2.6.8 and 6.1.1.4'
S S 0.1246 0.1234 'International Tables Vol C Tables 4.2.6.8 and 6.1.1.4'
Cl Cl 0.1484 0.1585 'International Tables Vol C Tables 4.2.6.8 and 6.1.1.4'

loop_
_geom_angle_atom_site_label_1
_geom_angle_atom_site_label_2
_geom_angle_atom_site_label_3
_geom_angle
C9 S1 C8 88.01(12)
C1 O1 C7 117.4(2)
O1 C1 C6 125.4(2)
O1 C1 C2 116.3(2)
C6 C1 C2 118.3(3)
C3 C2 C1 121.5(2)
C3 C2 Cl1 119.7(2)
C1 C2 Cl1 118.7(2)
C2 C3 C4 119.2(3)
C2 C3 H3 120.4
C4 C3 H3 120.4
C5 C4 C3 120.1(3)
C5 C4 Cl2 120.3(2)
C3 C4 Cl2 119.6(2)
C4 C5 C6 120.7(2)
C4 C5 H5 119.6
C6 C5 H5 119.6
C5 C6 C1 120.2(3)
C5 C6 H6 119.9
C1 C6 H6 119.9
O1 C7 C8 106.6(2)
O1 C7 H7A 110.4
C8 C7 H7A 110.4
O1 C7 H7B 110.4
C8 C7 H7B 110.4
H7A C7 H7B 108.6
N1 C8 C7 121.1(2)
N1 C8 S1 116.9(2)
C7 C8 S1 121.93(19)
N3 C9 N2 113.1(2)
N3 C9 S1 139.0(2)
N2 C9 S1 107.86(19)
C11 C10 N2 105.4(2)
C11 C10 H10 127.3
N2 C10 H10 127.3
C10 C11 N3 110.8(2)
C10 C11 C12 126.9(3)
N3 C11 C12 122.2(2)
C13 C12 C17 117.1(3)
C13 C12 C11 122.4(3)
C17 C12 C11 120.5(2)
C14 C13 C12 121.3(3)
C14 C13 H13 119.3
C12 C13 H13 119.3
C13 C14 C15 122.0(3)
C13 C14 H14 119.0
C15 C14 H14 119.0
C14 C15 C16 116.8(3)
C14 C15 C18 121.9(3)
C16 C15 C18 121.3(3)
C17 C16 C15 121.2(3)
C17 C16 H16 119.4
C15 C16 H16 119.4
C16 C17 C12 121.5(3)
C16 C17 H17 119.3
C12 C17 H17 119.3
C15 C18 H18A 109.5
C15 C18 H18B 109.5
H18A C18 H18B 109.5
C15 C18 H18C 109.5
H18A C18 H18C 109.5
H18B C18 H18C 109.5
C8 N1 N2 108.3(2)
C9 N2 N1 118.9(2)
C9 N2 C10 106.8(2)
N1 N2 C10 134.3(2)
C9 N3 C11 103.8(2)

loop_
_geom_bond_atom_site_label_1
_geom_bond_atom_site_label_2
_geom_bond_distance
Cl1 C2 1.729(3)
Cl2 C4 1.734(3)
S1 C9 1.743(3)
S1 C8 1.753(3)
O1 C1 1.356(3)
O1 C7 1.413(3)
C1 C6 1.388(4)
C1 C2 1.395(4)
C2 C3 1.374(4)
C3 C4 1.384(4)
C3 H3 0.9300
C4 C5 1.373(4)
C5 C6 1.378(4)
C5 H5 0.9300
C6 H6 0.9300
C7 C8 1.487(4)
C7 H7A 0.9700
C7 H7B 0.9700
C8 N1 1.284(3)
C9 N3 1.305(3)
C9 N2 1.364(3)
C10 C11 1.365(4)
C10 N2 1.373(3)
C10 H10 0.9300
C11 N3 1.398(3)
C11 C12 1.465(4)
C12 C13 1.381(4)
C12 C17 1.390(4)
C13 C14 1.379(4)
C13 H13 0.9300
C14 C15 1.384(4)
C14 H14 0.9300
C15 C16 1.388(4)
C15 C18 1.499(4)
C16 C17 1.386(4)
C16 H16 0.9300
C17 H17 0.9300
C18 H18A 0.9600
C18 H18B 0.9600
C18 H18C 0.9600
N1 N2 1.367(3)

loop_
_geom_torsion_atom_site_label_1
_geom_torsion_atom_site_label_2
_geom_torsion_atom_site_label_3
_geom_torsion_atom_site_label_4
_geom_torsion
C7 O1 C1 C6 12.1(4)
C7 O1 C1 C2 -168.5(2)
O1 C1 C2 C3 179.8(2)
C6 C1 C2 C3 -0.8(4)
O1 C1 C2 Cl1 0.1(3)
C6 C1 C2 Cl1 179.52(18)
C1 C2 C3 C4 0.4(4)
Cl1 C2 C3 C4 -179.96(18)
C2 C3 C4 C5 0.4(4)
C2 C3 C4 Cl2 -178.67(19)
C3 C4 C5 C6 -0.7(4)
Cl2 C4 C5 C6 178.4(2)
C4 C5 C6 C1 0.2(4)
O1 C1 C6 C5 179.9(2)
C2 C1 C6 C5 0.5(4)
C1 O1 C7 C8 173.7(2)
O1 C7 C8 N1 175.6(2)
O1 C7 C8 S1 -3.6(3)
C9 S1 C8 N1 -0.4(2)
C9 S1 C8 C7 178.8(2)
C8 S1 C9 N3 -179.7(3)
C8 S1 C9 N2 0.19(17)
N2 C10 C11 N3 0.1(3)
N2 C10 C11 C12 179.6(2)
C10 C11 C12 C13 -176.2(2)
N3 C11 C12 C13 3.2(3)
C10 C11 C12 C17 3.8(4)
N3 C11 C12 C17 -176.8(2)
C17 C12 C13 C14 0.3(4)
C11 C12 C13 C14 -179.7(2)
C12 C13 C14 C15 0.7(4)
C13 C14 C15 C16 -1.2(4)
C13 C14 C15 C18 179.8(3)
C14 C15 C16 C17 0.6(4)
C18 C15 C16 C17 179.7(3)
C15 C16 C17 C12 0.4(4)
C13 C12 C17 C16 -0.8(4)
C11 C12 C17 C16 179.2(3)
C7 C8 N1 N2 -178.7(2)
S1 C8 N1 N2 0.5(3)
N3 C9 N2 N1 179.9(2)
S1 C9 N2 N1 0.0(3)
N3 C9 N2 C10 0.9(3)
S1 C9 N2 C10 -178.94(16)
C8 N1 N2 C9 -0.3(3)
C8 N1 N2 C10 178.3(3)
C11 C10 N2 C9 -0.6(3)
C11 C10 N2 N1 -179.3(2)
N2 C9 N3 C11 -0.8(3)
S1 C9 N3 C11 179.0(2)
C10 C11 N3 C9 0.4(3)
C12 C11 N3 C9 -179.1(2)

loop_
_cod_related_entry_id
_cod_related_entry_database
_cod_related_entry_code
1 ChemSpider 9885569
